data_4065327
loop_
_publ_author_name
'Henderson, Matthew A.'
'Luo, Jingwei'
'Oliver, Allen'
'McIndoe, J. Scott'

_publ_section_title
;
 The Pauson-Khand Reaction: A Gas-Phase and Solution-Phase Examination
 Using Electrospray Ionization Mass Spectrometry
;
_journal_issue 20
_journal_name_full Organometallics
_journal_page_first 5471
_journal_paper_doi 10.1021/om200717r
_journal_volume 30
_journal_year 2011
_chemical_formula_moiety 'C23 H16 Co4 N O12, F6 P'
_chemical_formula_sum 'C23 H16 Co4 F6 N O12 P'
_chemical_formula_weight 879.06
_chemical_name_systematic
; 
 ? 
;
_space_group_IT_number 14
_symmetry_cell_setting monoclinic
_symmetry_space_group_name_Hall '-P 2ybc'
_symmetry_space_group_name_H-M 'P 1 21/c 1'
_atom_sites_solution_hydrogens geom
_atom_sites_solution_primary direct
_atom_sites_solution_secondary difmap
_audit_creation_method SHELXL-97
_cell_angle_alpha 90.00
_cell_angle_beta 106.797(2)
_cell_angle_gamma 90.00
_cell_formula_units_Z 4
_cell_length_a 12.7182(5)
_cell_length_b 14.5661(6)
_cell_length_c 18.0495(7)
_cell_measurement_reflns_used 9902
_cell_measurement_temperature 100(2)
_cell_measurement_theta_max 26.29
_cell_measurement_theta_min 2.18
_cell_volume 3201.1(2)
_computing_cell_refinement 'Bruker SAINT v7.60A'
_computing_data_collection 'Bruker APEX-II v2009-5'
_computing_data_reduction 'Bruker SAINT v7.60A'
_computing_structure_refinement 'SHELXL-97 (Sheldrick, 2008)'
_computing_structure_solution 'SHELXS-97 (Sheldrick, 2008)'
_diffrn_ambient_temperature 100(2)
_diffrn_detector_area_resol_mean 83.33
_diffrn_measured_fraction_theta_full 0.996
_diffrn_measured_fraction_theta_max 0.996
_diffrn_measurement_device_type 'Bruker APEX-II'
_diffrn_measurement_method 'combination of \w and \f-scans '
_diffrn_radiation_monochromator graphite
_diffrn_radiation_source 'fine-focus sealed tube'
_diffrn_radiation_type MoK\a
_diffrn_radiation_wavelength 0.71073
_diffrn_reflns_av_R_equivalents 0.0567
_diffrn_reflns_av_sigmaI/netI 0.0455
_diffrn_reflns_limit_h_max 15
_diffrn_reflns_limit_h_min -15
_diffrn_reflns_limit_k_max 18
_diffrn_reflns_limit_k_min -16
_diffrn_reflns_limit_l_max 22
_diffrn_reflns_limit_l_min -22
_diffrn_reflns_number 43584
_diffrn_reflns_theta_full 26.40
_diffrn_reflns_theta_max 26.40
_diffrn_reflns_theta_min 1.67
_exptl_absorpt_coefficient_mu 2.180
_exptl_absorpt_correction_T_max 0.8510
_exptl_absorpt_correction_T_min 0.6416
_exptl_absorpt_correction_type numerical
_exptl_absorpt_process_details 'Sheldrick, 2008'
_exptl_crystal_colour red
_exptl_crystal_density_diffrn 1.824
_exptl_crystal_density_method 'not measured'
_exptl_crystal_description block
_exptl_crystal_F_000 1736
_exptl_crystal_size_max 0.18
_exptl_crystal_size_mid 0.11
_exptl_crystal_size_min 0.10
_refine_diff_density_max 0.562
_refine_diff_density_min -0.486
_refine_diff_density_rms 0.088
_refine_ls_extinction_method none
_refine_ls_goodness_of_fit_ref 1.014
_refine_ls_hydrogen_treatment mixed
_refine_ls_matrix_type full
_refine_ls_number_parameters 430
_refine_ls_number_reflns 6521
_refine_ls_number_restraints 0
_refine_ls_restrained_S_all 1.014
_refine_ls_R_factor_all 0.0553
_refine_ls_R_factor_gt 0.0345
_refine_ls_shift/su_max 0.002
_refine_ls_shift/su_mean 0.000
_refine_ls_structure_factor_coef Fsqd
_refine_ls_weighting_details 'calc w=1/[\s^2^(Fo^2^)+(0.0490P)^2^+0.0000P] where P=(Fo^2^+2Fc^2^)/3'
_refine_ls_weighting_scheme calc
_refine_ls_wR_factor_gt 0.0799
_refine_ls_wR_factor_ref 0.0883
_reflns_number_gt 4905
_reflns_number_total 6521
_reflns_threshold_expression >2sigma(I)
_cod_data_source_file om200717r_si_002.cif
_cod_data_source_block cmpd4
_cod_original_sg_symbol_H-M P21/c
_cod_database_code 4065327

loop_
_symmetry_equiv_pos_as_xyz
'x, y, z'
'-x, y+1/2, -z+1/2'
'-x, -y, -z'
'x, -y-1/2, z-1/2'

loop_
_atom_site_label
_atom_site_type_symbol
_atom_site_fract_x
_atom_site_fract_y
_atom_site_fract_z
_atom_site_U_iso_or_equiv
_atom_site_adp_type
_atom_site_occupancy
_atom_site_symmetry_multiplicity
_atom_site_calc_flag
_atom_site_refinement_flags
Co1 Co 0.70533(3) 0.20934(3) 0.18249(2) 0.02103(11) Uani 1 1 d .
Co2 Co 0.63187(3) 0.31714(3) 0.07539(2) 0.02165(11) Uani 1 1 d .
Co3 Co 0.09001(3) 0.26019(3) -0.00897(2) 0.02554(12) Uani 1 1 d .
Co4 Co 0.19880(3) 0.39074(3) 0.05933(2) 0.02290(11) Uani 1 1 d .
O1 O 0.69380(18) 0.12816(16) 0.32830(13) 0.0408(6) Uani 1 1 d .
O2 O 0.90860(17) 0.31373(16) 0.25325(13) 0.0380(6) Uani 1 1 d .
O3 O 0.77569(18) 0.05827(16) 0.09729(13) 0.0371(6) Uani 1 1 d .
O4 O 0.7277(2) 0.22297(17) -0.03501(13) 0.0440(6) Uani 1 1 d .
O5 O 0.76256(17) 0.48163(15) 0.14077(13) 0.0352(5) Uani 1 1 d .
O6 O 0.44968(17) 0.40983(14) -0.03810(12) 0.0335(5) Uani 1 1 d .
O7 O 0.05347(17) 0.08493(16) -0.09343(14) 0.0431(6) Uani 1 1 d .
O8 O -0.0321(2) 0.21726(19) 0.10306(16) 0.0559(7) Uani 1 1 d .
O9 O -0.0500(2) 0.37601(17) -0.13355(15) 0.0517(7) Uani 1 1 d .
O10 O 0.41627(17) 0.47050(14) 0.12868(13) 0.0356(5) Uani 1 1 d .
O11 O 0.09836(17) 0.55095(16) -0.03523(13) 0.0359(5) Uani 1 1 d .
O12 O 0.10126(18) 0.40400(17) 0.19046(13) 0.0410(6) Uani 1 1 d .
N1 N 0.37845(17) 0.13029(16) 0.11244(13) 0.0188(5) Uani 1 1 d .
C1 C 0.3058(2) 0.06016(19) 0.06012(16) 0.0212(6) Uani 1 1 d .
H1A H 0.3525 0.0107 0.0490 0.025 Uiso 1 1 calc R
H1B H 0.2671 0.0899 0.0104 0.025 Uiso 1 1 calc R
C2 C 0.2216(2) 0.0179(2) 0.09458(17) 0.0264(7) Uani 1 1 d .
H2A H 0.1779 -0.0283 0.0583 0.032 Uiso 1 1 calc R
H2B H 0.1709 0.0662 0.1021 0.032 Uiso 1 1 calc R
C3 C 0.2774(2) -0.0275(2) 0.17167(17) 0.0317(8) Uani 1 1 d .
H3A H 0.3209 -0.0808 0.1633 0.038 Uiso 1 1 calc R
H3B H 0.2210 -0.0502 0.1953 0.038 Uiso 1 1 calc R
C4 C 0.3531(2) 0.0410(2) 0.22673(17) 0.0285(7) Uani 1 1 d .
H4A H 0.3077 0.0889 0.2415 0.034 Uiso 1 1 calc R
H4B H 0.3944 0.0085 0.2744 0.034 Uiso 1 1 calc R
C5 C 0.4339(2) 0.0864(2) 0.19039(16) 0.0236(7) Uani 1 1 d .
H5A H 0.4755 0.1340 0.2261 0.028 Uiso 1 1 calc R
H5B H 0.4870 0.0398 0.1836 0.028 Uiso 1 1 calc R
C6 C 0.3138(2) 0.2134(2) 0.12658(16) 0.0209(6) Uani 1 1 d .
H6A H 0.2665 0.1931 0.1585 0.025 Uiso 1 1 calc R
H6B H 0.3668 0.2584 0.1576 0.025 Uiso 1 1 calc R
C7 C 0.2434(2) 0.2616(2) 0.05786(16) 0.0216(6) Uani 1 1 d .
C8 C 0.2364(2) 0.3009(2) -0.00978(18) 0.0237(7) Uani 1 1 d .
H8A H 0.268(2) 0.305(2) -0.0489(17) 0.028 Uiso 1 1 d .
C9 C 0.4639(2) 0.1588(2) 0.07258(16) 0.0201(6) Uani 1 1 d .
H9A H 0.4986 0.1024 0.0598 0.024 Uiso 1 1 calc R
H9B H 0.4252 0.1890 0.0231 0.024 Uiso 1 1 calc R
C10 C 0.5527(2) 0.22136(19) 0.11640(16) 0.0190(6) Uani 1 1 d .
C11 C 0.5788(2) 0.2925(2) 0.16499(17) 0.0218(6) Uani 1 1 d .
H11A H 0.549(2) 0.3278(19) 0.2003(17) 0.026 Uiso 1 1 d .
C13 C 0.6979(2) 0.1574(2) 0.27040(19) 0.0290(7) Uani 1 1 d .
C14 C 0.8307(2) 0.2733(2) 0.22620(18) 0.0279(7) Uani 1 1 d .
C15 C 0.7506(2) 0.1144(2) 0.13195(18) 0.0271(7) Uani 1 1 d .
C16 C 0.5196(2) 0.3732(2) 0.00612(18) 0.0270(7) Uani 1 1 d .
C17 C 0.6908(3) 0.2604(2) 0.00682(19) 0.0311(8) Uani 1 1 d .
C18 C 0.7149(2) 0.4181(2) 0.11370(18) 0.0273(7) Uani 1 1 d .
C19 C 0.0701(2) 0.1522(2) -0.06129(18) 0.0296(7) Uani 1 1 d .
C20 C 0.0127(3) 0.2341(2) 0.0590(2) 0.0368(8) Uani 1 1 d .
C21 C 0.0014(3) 0.3303(2) -0.0857(2) 0.0361(8) Uani 1 1 d .
C22 C 0.3309(2) 0.4406(2) 0.10289(18) 0.0266(7) Uani 1 1 d .
C23 C 0.1359(2) 0.4879(2) 0.00029(18) 0.0273(7) Uani 1 1 d .
C24 C 0.1406(2) 0.3990(2) 0.14149(19) 0.0290(7) Uani 1 1 d .
P1 P 0.38612(6) 0.35723(6) 0.34160(4) 0.0280(2) Uani 1 1 d .
F1 F 0.29302(14) 0.36347(12) 0.38457(10) 0.0367(4) Uani 1 1 d .
F2 F 0.46178(15) 0.42481(13) 0.40581(10) 0.0446(5) Uani 1 1 d .
F3 F 0.43749(16) 0.27116(13) 0.39425(11) 0.0465(5) Uani 1 1 d .
F4 F 0.31041(16) 0.29072(13) 0.27815(10) 0.0440(5) Uani 1 1 d .
F5 F 0.33575(15) 0.44470(13) 0.28989(10) 0.0424(5) Uani 1 1 d .
F6 F 0.48016(16) 0.35290(17) 0.29930(12) 0.0594(6) Uani 1 1 d .

loop_
_atom_site_aniso_label
_atom_site_aniso_U_11
_atom_site_aniso_U_22
_atom_site_aniso_U_33
_atom_site_aniso_U_23
_atom_site_aniso_U_13
_atom_site_aniso_U_12
Co1 0.0130(2) 0.0259(2) 0.0208(2) 0.00076(17) -0.00047(16) 0.00024(16)
Co2 0.0158(2) 0.0262(2) 0.0211(2) 0.00203(17) 0.00246(16) 0.00039(16)
Co3 0.0126(2) 0.0314(3) 0.0272(2) -0.00426(19) -0.00280(17) 0.00194(16)
Co4 0.0141(2) 0.0275(2) 0.0237(2) -0.00187(18) 0.00009(17) 0.00265(16)
O1 0.0346(13) 0.0526(16) 0.0298(13) 0.0108(12) 0.0006(11) -0.0088(11)
O2 0.0240(12) 0.0448(15) 0.0379(14) -0.0032(11) -0.0023(10) -0.0082(10)
O3 0.0349(13) 0.0325(14) 0.0447(14) -0.0088(12) 0.0127(11) 0.0037(10)
O4 0.0461(15) 0.0559(16) 0.0349(14) -0.0004(13) 0.0195(12) 0.0148(12)
O5 0.0319(12) 0.0366(14) 0.0352(13) -0.0045(11) 0.0070(10) -0.0091(11)
O6 0.0290(12) 0.0292(13) 0.0354(13) 0.0063(11) -0.0019(11) 0.0018(10)
O7 0.0284(13) 0.0374(15) 0.0506(16) -0.0123(13) -0.0088(11) 0.0032(11)
O8 0.0407(15) 0.075(2) 0.0604(18) -0.0120(15) 0.0284(14) -0.0182(14)
O9 0.0418(15) 0.0446(16) 0.0469(16) -0.0014(13) -0.0215(12) 0.0104(12)
O10 0.0208(12) 0.0355(13) 0.0451(14) -0.0085(11) 0.0009(10) -0.0014(10)
O11 0.0256(12) 0.0395(14) 0.0419(14) 0.0114(12) 0.0085(10) 0.0089(10)
O12 0.0346(13) 0.0596(17) 0.0296(13) -0.0031(12) 0.0102(11) 0.0045(12)
N1 0.0120(11) 0.0256(14) 0.0160(12) 0.0009(10) -0.0004(9) 0.0008(9)
C1 0.0135(14) 0.0254(16) 0.0205(15) -0.0023(13) -0.0019(12) -0.0009(12)
C2 0.0181(15) 0.0333(18) 0.0255(16) 0.0018(14) 0.0025(13) -0.0044(13)
C3 0.0240(16) 0.038(2) 0.0299(18) 0.0063(15) 0.0027(14) -0.0057(14)
C4 0.0211(16) 0.0384(19) 0.0234(16) 0.0085(15) 0.0024(13) -0.0009(14)
C5 0.0164(14) 0.0332(18) 0.0173(15) 0.0055(13) -0.0014(12) 0.0030(13)
C6 0.0106(13) 0.0285(17) 0.0208(15) -0.0007(13) 0.0000(12) 0.0014(12)
C7 0.0110(14) 0.0277(17) 0.0238(16) -0.0045(13) 0.0016(12) -0.0004(12)
C8 0.0148(15) 0.0284(18) 0.0253(17) -0.0044(14) 0.0017(13) 0.0004(12)
C9 0.0112(13) 0.0290(17) 0.0181(15) -0.0005(13) 0.0013(11) 0.0007(12)
C10 0.0127(14) 0.0256(16) 0.0176(14) 0.0036(13) 0.0025(11) 0.0034(11)
C11 0.0152(14) 0.0265(17) 0.0219(16) 0.0039(13) 0.0026(12) 0.0022(12)
C13 0.0123(15) 0.0333(19) 0.035(2) 0.0019(16) -0.0029(13) -0.0015(13)
C14 0.0214(17) 0.0318(19) 0.0271(17) 0.0031(15) 0.0018(14) 0.0024(14)
C15 0.0185(15) 0.0299(18) 0.0285(18) 0.0064(15) -0.0003(13) -0.0026(13)
C16 0.0246(17) 0.0262(18) 0.0306(18) -0.0027(15) 0.0085(14) -0.0062(14)
C17 0.0257(17) 0.037(2) 0.0260(18) 0.0099(15) 0.0009(14) 0.0022(14)
C18 0.0216(16) 0.0341(19) 0.0266(17) 0.0050(15) 0.0074(14) 0.0016(14)
C19 0.0145(15) 0.037(2) 0.0303(18) 0.0008(16) -0.0049(13) 0.0041(13)
C20 0.0194(17) 0.039(2) 0.046(2) -0.0097(17) 0.0004(16) -0.0036(14)
C21 0.0240(17) 0.036(2) 0.041(2) -0.0117(17) -0.0022(15) 0.0012(15)
C22 0.0216(17) 0.0268(17) 0.0308(17) -0.0025(14) 0.0067(14) 0.0051(13)
C23 0.0149(15) 0.0345(19) 0.0310(18) -0.0039(15) 0.0044(13) -0.0005(13)
C24 0.0198(16) 0.0305(18) 0.0315(19) -0.0018(15) -0.0008(14) 0.0027(13)
P1 0.0279(4) 0.0358(5) 0.0190(4) -0.0005(4) 0.0046(3) -0.0034(4)
F1 0.0355(11) 0.0459(12) 0.0315(10) -0.0035(9) 0.0139(8) -0.0038(9)
F2 0.0448(12) 0.0566(13) 0.0250(10) -0.0008(9) -0.0015(9) -0.0265(10)
F3 0.0547(13) 0.0454(12) 0.0344(11) 0.0086(9) 0.0053(10) 0.0153(10)
F4 0.0572(13) 0.0438(12) 0.0243(10) -0.0120(9) 0.0013(9) -0.0089(10)
F5 0.0468(12) 0.0418(12) 0.0322(11) 0.0104(9) 0.0014(9) -0.0044(9)
F6 0.0451(13) 0.1006(18) 0.0408(12) 0.0042(12) 0.0257(10) 0.0110(12)

loop_
_atom_type_symbol
_atom_type_description
_atom_type_scat_dispersion_real
_atom_type_scat_dispersion_imag
_atom_type_scat_source
C C 0.0033 0.0016 'International Tables Vol C Tables 4.2.6.8 and 6.1.1.4'
H H 0.0000 0.0000 'International Tables Vol C Tables 4.2.6.8 and 6.1.1.4'
N N 0.0061 0.0033 'International Tables Vol C Tables 4.2.6.8 and 6.1.1.4'
O O 0.0106 0.0060 'International Tables Vol C Tables 4.2.6.8 and 6.1.1.4'
F F 0.0171 0.0103 'International Tables Vol C Tables 4.2.6.8 and 6.1.1.4'
P P 0.1023 0.0942 'International Tables Vol C Tables 4.2.6.8 and 6.1.1.4'
Co Co 0.3494 0.9721 'International Tables Vol C Tables 4.2.6.8 and 6.1.1.4'

loop_
_geom_angle_atom_site_label_1
_geom_angle_atom_site_label_2
_geom_angle_atom_site_label_3
_geom_angle
C13 Co1 C14 95.52(13)
C13 Co1 C15 103.11(14)
C14 Co1 C15 103.87(13)
C13 Co1 C11 98.81(13)
C14 Co1 C11 109.18(13)
C15 Co1 C11 138.00(13)
C13 Co1 C10 106.28(12)
C14 Co1 C10 143.52(13)
C15 Co1 C10 99.28(12)
C11 Co1 C10 39.68(11)
C13 Co1 Co2 149.90(10)
C14 Co1 Co2 95.76(10)
C15 Co1 Co2 101.11(9)
C11 Co1 Co2 51.09(9)
C10 Co1 Co2 51.87(8)
C16 Co2 C17 97.69(14)
C16 Co2 C18 98.83(13)
C17 Co2 C18 108.45(14)
C16 Co2 C11 105.29(12)
C17 Co2 C11 141.85(13)
C18 Co2 C11 97.74(13)
C16 Co2 C10 101.08(12)
C17 Co2 C10 106.69(13)
C18 Co2 C10 136.48(13)
C11 Co2 C10 39.61(12)
C16 Co2 Co1 151.90(9)
C17 Co2 Co1 96.14(10)
C18 Co2 Co1 99.79(9)
C11 Co2 Co1 51.36(8)
C10 Co2 Co1 51.35(8)
C19 Co3 C20 98.55(15)
C19 Co3 C21 97.30(14)
C20 Co3 C21 107.07(15)
C19 Co3 C8 104.39(13)
C20 Co3 C8 140.19(14)
C21 Co3 C8 101.81(14)
C19 Co3 C7 106.96(12)
C20 Co3 C7 102.77(13)
C21 Co3 C7 137.90(13)
C8 Co3 C7 39.45(12)
C19 Co3 Co4 154.65(9)
C20 Co3 Co4 99.12(10)
C21 Co3 Co4 94.73(10)
C8 Co3 Co4 51.09(9)
C7 Co3 Co4 51.18(8)
C22 Co4 C23 98.05(13)
C22 Co4 C24 99.45(13)
C23 Co4 C24 102.14(13)
C22 Co4 C8 100.36(12)
C23 Co4 C8 107.12(13)
C24 Co4 C8 141.68(14)
C22 Co4 C7 99.00(12)
C23 Co4 C7 144.94(13)
C24 Co4 C7 104.95(13)
C8 Co4 C7 39.53(12)
C22 Co4 Co3 148.59(9)
C23 Co4 Co3 102.69(9)
C24 Co4 Co3 98.93(10)
C8 Co4 Co3 51.03(8)
C7 Co4 Co3 51.49(8)
C1 N1 C5 109.3(2)
C1 N1 C9 106.2(2)
C5 N1 C9 110.36(19)
C1 N1 C6 112.3(2)
C5 N1 C6 107.9(2)
C9 N1 C6 110.8(2)
N1 C1 C2 113.3(2)
C1 C2 C3 110.8(2)
C2 C3 C4 110.4(2)
C5 C4 C3 112.3(2)
N1 C5 C4 113.0(2)
C7 C6 N1 117.4(2)
C8 C7 C6 147.0(3)
C8 C7 Co4 69.97(18)
C6 C7 Co4 123.3(2)
C8 C7 Co3 69.59(17)
C6 C7 Co3 139.3(2)
Co4 C7 Co3 77.33(10)
C7 C8 Co3 70.96(18)
C7 C8 Co4 70.50(18)
Co3 C8 Co4 77.87(11)
C10 C9 N1 116.8(2)
C11 C10 C9 146.1(3)
C11 C10 Co1 69.93(17)
C9 C10 Co1 136.9(2)
C11 C10 Co2 69.09(17)
C9 C10 Co2 128.39(19)
Co1 C10 Co2 76.78(10)
C10 C11 Co2 71.30(18)
C10 C11 Co1 70.38(17)
Co2 C11 Co1 77.55(11)
O1 C13 Co1 176.7(3)
O2 C14 Co1 179.5(3)
O3 C15 Co1 176.4(3)
O6 C16 Co2 178.8(3)
O4 C17 Co2 178.3(3)
O5 C18 Co2 175.5(3)
O7 C19 Co3 177.1(3)
O8 C20 Co3 177.7(3)
O9 C21 Co3 177.2(3)
O10 C22 Co4 177.4(3)
O11 C23 Co4 177.8(3)
O12 C24 Co4 177.7(3)
F4 P1 F1 90.27(10)
F4 P1 F3 90.50(11)
F1 P1 F3 89.36(10)
F4 P1 F6 90.74(11)
F1 P1 F6 178.88(13)
F3 P1 F6 91.11(11)
F4 P1 F5 90.46(10)
F1 P1 F5 90.57(10)
F3 P1 F5 179.04(12)
F6 P1 F5 88.94(11)
F4 P1 F2 179.55(12)
F1 P1 F2 89.34(10)
F3 P1 F2 89.71(11)
F6 P1 F2 89.65(11)
F5 P1 F2 89.33(11)
N1 C1 H1A 108.9
C2 C1 H1A 108.9
N1 C1 H1B 108.9
C2 C1 H1B 108.9
H1A C1 H1B 107.7
C1 C2 H2A 109.5
C3 C2 H2A 109.5
C1 C2 H2B 109.5
C3 C2 H2B 109.5
H2A C2 H2B 108.1
C2 C3 H3A 109.6
C4 C3 H3A 109.6
C2 C3 H3B 109.6
C4 C3 H3B 109.6
H3A C3 H3B 108.1
C5 C4 H4A 109.2
C3 C4 H4A 109.2
C5 C4 H4B 109.2
C3 C4 H4B 109.2
H4A C4 H4B 107.9
N1 C5 H5A 109.0
C4 C5 H5A 109.0
N1 C5 H5B 109.0
C4 C5 H5B 109.0
H5A C5 H5B 107.8
C7 C6 H6A 107.9
N1 C6 H6A 107.9
C7 C6 H6B 107.9
N1 C6 H6B 107.9
H6A C6 H6B 107.2
C7 C8 H8A 144.8(19)
Co3 C8 H8A 131.2(19)
Co4 C8 H8A 133.8(19)
C10 C9 H9A 108.1
N1 C9 H9A 108.1
C10 C9 H9B 108.1
N1 C9 H9B 108.1
H9A C9 H9B 107.3
C10 C11 H11A 140.0(17)
Co2 C11 H11A 137.3(17)
Co1 C11 H11A 132.4(17)

loop_
_geom_bond_atom_site_label_1
_geom_bond_atom_site_label_2
_geom_bond_distance
Co1 C13 1.785(3)
Co1 C14 1.818(3)
Co1 C15 1.838(3)
Co1 C11 1.965(3)
Co1 C10 1.970(3)
Co1 Co2 2.4560(5)
Co2 C16 1.799(3)
Co2 C17 1.820(4)
Co2 C18 1.826(3)
Co2 C11 1.957(3)
Co2 C10 1.984(3)
Co3 C19 1.814(4)
Co3 C20 1.820(4)
Co3 C21 1.825(4)
Co3 C8 1.958(3)
Co3 C7 1.975(3)
Co3 Co4 2.4626(6)
Co4 C22 1.790(3)
Co4 C23 1.812(3)
Co4 C24 1.843(3)
Co4 C8 1.960(3)
Co4 C7 1.967(3)
O1 C13 1.144(4)
O2 C14 1.135(3)
O3 C15 1.130(4)
O4 C17 1.137(4)
O5 C18 1.136(3)
O6 C16 1.141(3)
O7 C19 1.128(4)
O8 C20 1.132(4)
O9 C21 1.136(4)
O10 C22 1.137(3)
O11 C23 1.143(3)
O12 C24 1.137(4)
N1 C1 1.511(3)
N1 C5 1.521(3)
N1 C9 1.524(3)
N1 C6 1.526(3)
C1 C2 1.516(4)
C2 C3 1.519(4)
C3 C4 1.535(4)
C4 C5 1.521(4)
C6 C7 1.480(4)
C7 C8 1.328(4)
C9 C10 1.489(4)
C10 C11 1.336(4)
P1 F4 1.5937(19)
P1 F1 1.5945(18)
P1 F3 1.595(2)
P1 F6 1.595(2)
P1 F5 1.600(2)
P1 F2 1.6105(19)
C1 H1A 0.9900
C1 H1B 0.9900
C2 H2A 0.9900
C2 H2B 0.9900
C3 H3A 0.9900
C3 H3B 0.9900
C4 H4A 0.9900
C4 H4B 0.9900
C5 H5A 0.9900
C5 H5B 0.9900
C6 H6A 0.9900
C6 H6B 0.9900
C8 H8A 0.91(3)
C9 H9A 0.9900
C9 H9B 0.9900
C11 H11A 0.98(3)

loop_
_geom_torsion_atom_site_label_1
_geom_torsion_atom_site_label_2
_geom_torsion_atom_site_label_3
_geom_torsion_atom_site_label_4
_geom_torsion
C13 Co1 Co2 C16 -37.3(3)
C14 Co1 Co2 C16 -148.8(2)
C15 Co1 Co2 C16 105.8(2)
C11 Co1 Co2 C16 -38.7(2)
C10 Co1 Co2 C16 12.7(2)
C13 Co1 Co2 C17 -156.4(2)
C14 Co1 Co2 C17 92.04(14)
C15 Co1 Co2 C17 -13.35(14)
C11 Co1 Co2 C17 -157.91(15)
C10 Co1 Co2 C17 -106.49(14)
C13 Co1 Co2 C18 93.6(2)
C14 Co1 Co2 C18 -17.94(13)
C15 Co1 Co2 C18 -123.32(13)
C11 Co1 Co2 C18 92.12(14)
C10 Co1 Co2 C18 143.53(14)
C13 Co1 Co2 C11 1.5(2)
C14 Co1 Co2 C11 -110.06(15)
C15 Co1 Co2 C11 144.56(14)
C10 Co1 Co2 C11 51.41(15)
C13 Co1 Co2 C10 -50.0(2)
C14 Co1 Co2 C10 -161.47(14)
C15 Co1 Co2 C10 93.14(14)
C11 Co1 Co2 C10 -51.41(14)
C19 Co3 Co4 C22 -11.4(3)
C20 Co3 Co4 C22 122.2(2)
C21 Co3 Co4 C22 -129.6(2)
C8 Co3 Co4 C22 -28.2(2)
C7 Co3 Co4 C22 23.1(2)
C19 Co3 Co4 C23 118.7(3)
C20 Co3 Co4 C23 -107.63(14)
C21 Co3 Co4 C23 0.53(14)
C8 Co3 Co4 C23 101.89(15)
C7 Co3 Co4 C23 153.26(14)
C19 Co3 Co4 C24 -136.6(3)
C20 Co3 Co4 C24 -2.95(14)
C21 Co3 Co4 C24 105.21(14)
C8 Co3 Co4 C24 -153.42(15)
C7 Co3 Co4 C24 -102.05(14)
C19 Co3 Co4 C8 16.8(3)
C20 Co3 Co4 C8 150.48(16)
C21 Co3 Co4 C8 -101.36(16)
C7 Co3 Co4 C8 51.38(15)
C19 Co3 Co4 C7 -34.6(3)
C20 Co3 Co4 C7 99.10(15)
C21 Co3 Co4 C7 -152.74(15)
C8 Co3 Co4 C7 -51.38(15)
C5 N1 C1 C2 55.8(3)
C9 N1 C1 C2 174.9(2)
C6 N1 C1 C2 -63.8(3)
N1 C1 C2 C3 -57.8(3)
C1 C2 C3 C4 54.6(3)
C2 C3 C4 C5 -53.0(3)
C1 N1 C5 C4 -53.2(3)
C9 N1 C5 C4 -169.6(2)
C6 N1 C5 C4 69.2(3)
C3 C4 C5 N1 53.2(3)
C1 N1 C6 C7 -53.4(3)
C5 N1 C6 C7 -173.9(2)
C9 N1 C6 C7 65.2(3)
N1 C6 C7 C8 -51.3(6)
N1 C6 C7 Co4 -156.33(19)
N1 C6 C7 Co3 92.5(3)
C22 Co4 C7 C8 -95.40(19)
C23 Co4 C7 C8 22.8(3)
C24 Co4 C7 C8 162.22(18)
Co3 Co4 C7 C8 72.63(16)
C22 Co4 C7 C6 50.6(2)
C23 Co4 C7 C6 168.8(2)
C24 Co4 C7 C6 -51.8(2)
C8 Co4 C7 C6 145.9(3)
Co3 Co4 C7 C6 -141.4(3)
C22 Co4 C7 Co3 -168.03(11)
C23 Co4 C7 Co3 -49.8(2)
C24 Co4 C7 Co3 89.59(12)
C8 Co4 C7 Co3 -72.63(16)
C19 Co3 C7 C8 92.2(2)
C20 Co3 C7 C8 -164.59(19)
C21 Co3 C7 C8 -30.2(3)
Co4 Co3 C7 C8 -73.09(17)
C19 Co3 C7 C6 -67.7(3)
C20 Co3 C7 C6 35.5(3)
C21 Co3 C7 C6 169.9(3)
C8 Co3 C7 C6 -159.9(4)
Co4 Co3 C7 C6 127.0(3)
C19 Co3 C7 Co4 165.29(12)
C20 Co3 C7 Co4 -91.50(13)
C21 Co3 C7 Co4 42.9(2)
C8 Co3 C7 Co4 73.09(17)
C6 C7 C8 Co3 155.7(5)
Co4 C7 C8 Co3 -83.48(8)
C6 C7 C8 Co4 -120.8(5)
Co3 C7 C8 Co4 83.48(8)
C19 Co3 C8 C7 -99.33(19)
C20 Co3 C8 C7 23.9(3)
C21 Co3 C8 C7 159.86(19)
Co4 Co3 C8 C7 73.32(17)
C19 Co3 C8 Co4 -172.65(11)
C20 Co3 C8 Co4 -49.5(2)
C21 Co3 C8 Co4 86.54(13)
C7 Co3 C8 Co4 -73.32(17)
C22 Co4 C8 C7 91.63(19)
C23 Co4 C8 C7 -166.53(17)
C24 Co4 C8 C7 -28.4(3)
Co3 Co4 C8 C7 -73.86(16)
C22 Co4 C8 Co3 165.49(12)
C23 Co4 C8 Co3 -92.66(12)
C24 Co4 C8 Co3 45.5(2)
C7 Co4 C8 Co3 73.86(16)
C1 N1 C9 C10 -174.3(2)
C5 N1 C9 C10 -55.9(3)
C6 N1 C9 C10 63.5(3)
N1 C9 C10 C11 -37.0(6)
N1 C9 C10 Co1 96.8(3)
N1 C9 C10 Co2 -148.3(2)
C13 Co1 C10 C11 84.15(19)
C14 Co1 C10 C11 -40.2(3)
C15 Co1 C10 C11 -169.17(18)
Co2 Co1 C10 C11 -72.28(17)
C13 Co1 C10 C9 -70.5(3)
C14 Co1 C10 C9 165.2(3)
C15 Co1 C10 C9 36.2(3)
C11 Co1 C10 C9 -154.6(4)
Co2 Co1 C10 C9 133.1(3)
C13 Co1 C10 Co2 156.42(12)
C14 Co1 C10 Co2 32.1(2)
C15 Co1 C10 Co2 -96.89(11)
C11 Co1 C10 Co2 72.28(17)
C16 Co2 C10 C11 -100.66(18)
C17 Co2 C10 C11 157.73(17)
C18 Co2 C10 C11 15.0(2)
Co1 Co2 C10 C11 73.29(16)
C16 Co2 C10 C9 45.6(3)
C17 Co2 C10 C9 -56.0(3)
C18 Co2 C10 C9 161.2(2)
C11 Co2 C10 C9 146.2(3)
Co1 Co2 C10 C9 -140.5(3)
C16 Co2 C10 Co1 -173.95(11)
C17 Co2 C10 Co1 84.45(12)
C18 Co2 C10 Co1 -58.27(18)
C11 Co2 C10 Co1 -73.29(16)
C9 C10 C11 Co2 -128.6(5)
Co1 C10 C11 Co2 83.05(8)
C9 C10 C11 Co1 148.4(5)
Co2 C10 C11 Co1 -83.05(8)
C16 Co2 C11 C10 88.96(18)
C17 Co2 C11 C10 -36.0(3)
C18 Co2 C11 C10 -169.63(17)
Co1 Co2 C11 C10 -73.25(16)
C16 Co2 C11 Co1 162.21(11)
C17 Co2 C11 Co1 37.3(2)
C18 Co2 C11 Co1 -96.38(12)
C10 Co2 C11 Co1 73.25(16)
C13 Co1 C11 C10 -104.92(18)
C14 Co1 C11 C10 156.05(18)
C15 Co1 C11 C10 16.1(3)
Co2 Co1 C11 C10 74.34(16)
C13 Co1 C11 Co2 -179.26(11)
C14 Co1 C11 Co2 81.71(13)
C15 Co1 C11 Co2 -58.2(2)
C10 Co1 C11 Co2 -74.34(16)
